data_2103098
loop_
_publ_author_name
'Kaduk, James A.'

_publ_section_title
;
 Use of the Inorganic Crystal Structure Database as a problem solving
 tool
;
_journal_coden_ASTM ASBSDK
_journal_issue 3
_journal_name_full
;
 Acta Crystallographica, Section B: Structural Science
;
_journal_page_first 370
_journal_page_last 379
_journal_paper_doi 10.1107/S0108768102003476
_journal_volume 58
_journal_year 2002
_chemical_formula_sum 'Cl2 H4 Mg O2'
_chemical_formula_weight 131.20
_space_group_IT_number 12
_symmetry_cell_setting monoclinic
_symmetry_space_group_name_Hall '-C 2y'
_symmetry_space_group_name_H-M 'C 1 2/m 1'
_atom_type_scat_source 'GSAS neutral atom'
_cell_angle_alpha 90.0
_cell_angle_beta 98.96(3)
_cell_angle_gamma 90.0
_cell_formula_units_Z 2
_cell_length_a 7.389(3)
_cell_length_b 8.550(2)
_cell_length_c 3.6488(17)
_cell_measurement_temperature 298
_cell_volume 227.69
_cod_data_source_file an0607.cif
_cod_original_sg_symbol_H-M 'C 2/m'
_cod_database_code 2103098

loop_
_symmetry_equiv_pos_as_xyz
+x,+y,+z
-x,+y,-z
-x,-y,-z
+x,-y,+z
+x+1/2,+y+1/2,+z
-x+1/2,+y+1/2,-z
-x+1/2,-y+1/2,-z
+x+1/2,-y+1/2,+z

loop_
_atom_site_label
_atom_site_fract_x
_atom_site_fract_y
_atom_site_fract_z
_atom_site_U_iso_or_equiv
_atom_site_thermal_displace_type
_atom_site_occupancy
Mg1 0.0 0.0 0.0 0.002 Uiso 1.0
Cl2 0.2441(9) 0.0 0.5703(15) 0.002 Uiso 1.0
O3 0.0 0.2363(12) 0.0 0.002 Uiso 1.0
H4 0.071 0.3013 0.1304 0.02 Uiso 1.0

loop_
_atom_type_symbol
MG
CL
O
H
